data_7057762
loop_
_publ_author_name
'Villada, Juan D.'
'D&#x2019;Vries, Richard F.'
'Mac\'ias, Mario'
'Zuluaga, Fabio'
'Chaur, Manuel N.'

_publ_section_title
;
 Structural characterization of a fluorescein hydrazone molecular switch
 with application towards logic gates
;
_journal_issue 22
_journal_name_full 'New Journal of Chemistry'
_journal_page_first 18050
_journal_paper_doi 10.1039/C8NJ03817A
_journal_volume 42
_journal_year 2018
_chemical_formula_moiety 'C16 H12 Cl N3'
_chemical_formula_sum 'C16 H11 Cl N3'
_chemical_formula_weight 280.73
_chemical_name_systematic 2-((2-(4-chlorophenylhydrazone)methyl)quinolone
_space_group_crystal_system monoclinic
_space_group_IT_number 14
_space_group_name_Hall '-P 2ybc'
_space_group_name_H-M_alt 'P 1 21/c 1'
_symmetry_space_group_name_Hall '-P 2ybc'
_symmetry_space_group_name_H-M 'P 1 21/c 1'
_atom_sites_solution_hydrogens mixed
_atom_sites_solution_primary direct
_audit_creation_date 2016-03-04
_audit_creation_method
;
Olex2 1.2
(compiled 2016.02.19 svn.r3266 for OlexSys, GUI svn.r5155)
;
_audit_update_record
;
2018-03-05 deposited with the CCDC.
2018-09-27 downloaded from the CCDC.
;
_cell_angle_alpha 90
_cell_angle_beta 90.5180(10)
_cell_angle_gamma 90
_cell_formula_units_Z 4
_cell_length_a 8.2023(3)
_cell_length_b 7.1828(2)
_cell_length_c 23.2593(8)
_cell_measurement_reflns_used 9970
_cell_measurement_temperature 296(2)
_cell_measurement_theta_max 26.00
_cell_measurement_theta_min 2.48
_cell_volume 1370.28(8)
_computing_cell_refinement 'SAINT v8.34A (Bruker, 2013)'
_computing_data_collection 'Bruker APEX2'
_computing_data_reduction 'SAINT v8.34A (Bruker, 2013)'
_computing_molecular_graphics 'Olex2 (Dolomanov et al., 2009)'
_computing_publication_material 'Olex2 (Dolomanov et al., 2009)'
_computing_structure_refinement 'ShelXL (Sheldrick, 2015)'
_computing_structure_solution 'ShelXS (Sheldrick, 2008)'
_diffrn_ambient_temperature 296.15
_diffrn_detector 'Bruker APEX2 area detector'
_diffrn_detector_area_resol_mean 7.9
_diffrn_detector_type 'CCD area detector'
_diffrn_measured_fraction_theta_full 0.999
_diffrn_measured_fraction_theta_max 0.998
_diffrn_measurement_device 'three-circle diffractometer'
_diffrn_measurement_device_type 'Bruker SMART APEX2 area detector'
_diffrn_measurement_method '\w and \f scans'
_diffrn_radiation_monochromator 'mirror optics'
_diffrn_radiation_probe x-ray
_diffrn_radiation_type MoK\a
_diffrn_radiation_wavelength 0.71073
_diffrn_reflns_av_R_equivalents 0.0241
_diffrn_reflns_av_unetI/netI 0.0097
_diffrn_reflns_Laue_measured_fraction_full 0.999
_diffrn_reflns_Laue_measured_fraction_max 0.998
_diffrn_reflns_limit_h_max 10
_diffrn_reflns_limit_h_min -10
_diffrn_reflns_limit_k_max 8
_diffrn_reflns_limit_k_min -8
_diffrn_reflns_limit_l_max 29
_diffrn_reflns_limit_l_min -29
_diffrn_reflns_number 38252
_diffrn_reflns_point_group_measured_fraction_full 0.999
_diffrn_reflns_point_group_measured_fraction_max 0.998
_diffrn_reflns_theta_full 25.242
_diffrn_reflns_theta_max 26.412
_diffrn_reflns_theta_min 1.751
_diffrn_source 'microfocus sealed X-ray tube'
_diffrn_source_type 'Incoatec I\ms'
_diffrn_standards_number 0
_exptl_absorpt_coefficient_mu 0.271
_exptl_absorpt_correction_T_max 0.7454
_exptl_absorpt_correction_T_min 0.7230
_exptl_absorpt_correction_type multi-scan
_exptl_absorpt_process_details
;
SADABS-2014/5 (Bruker,2014/5) was used for absorption correction.
wR2(int) was 0.0840 before and 0.0410 after correction.
The Ratio of minimum to maximum transmission is 0.9699.
The \l/2 correction factor is 0.00150.
;
_exptl_crystal_colour 'clear orange'
_exptl_crystal_colour_lustre clear
_exptl_crystal_colour_primary orange
_exptl_crystal_density_diffrn 1.361
_exptl_crystal_description block
_exptl_crystal_F_000 580
_exptl_crystal_recrystallization_method 'Re-crystallisation from solvent: Ethanol'
_exptl_crystal_size_max 0.522
_exptl_crystal_size_mid 0.178
_exptl_crystal_size_min 0.171
_refine_diff_density_max 0.204
_refine_diff_density_min -0.209
_refine_diff_density_rms 0.032
_refine_ls_extinction_method none
_refine_ls_goodness_of_fit_ref 1.050
_refine_ls_hydrogen_treatment mixed
_refine_ls_matrix_type full
_refine_ls_number_parameters 185
_refine_ls_number_reflns 2810
_refine_ls_number_restraints 0
_refine_ls_restrained_S_all 1.050
_refine_ls_R_factor_all 0.0442
_refine_ls_R_factor_gt 0.0371
_refine_ls_shift/su_max 0.000
_refine_ls_shift/su_mean 0.000
_refine_ls_structure_factor_coef Fsqd
_refine_ls_weighting_details 'w=1/[\s^2^(Fo^2^)+(0.0437P)^2^+0.5233P] where P=(Fo^2^+2Fc^2^)/3'
_refine_ls_weighting_scheme calc
_refine_ls_wR_factor_gt 0.0999
_refine_ls_wR_factor_ref 0.1067
_reflns_Friedel_coverage 0.000
_reflns_number_gt 2409
_reflns_number_total 2810
_reflns_threshold_expression 'I > 2\s(I)'
_cod_data_source_file c8nj03817a2.cif
_cod_data_source_block ERP219
_cod_depositor_comments 'Adding full bibliography for 7057762.cif.'
_cod_database_code 7057762
_shelx_space_group_comment
;
The symmetry employed for this shelxl refinement is uniquely defined
by the following loop, which should always be used as a source of
symmetry information in preference to the above space-group names.
They are only intended as comments.
;
_shelx_estimated_absorpt_t_max 0.955
_shelx_estimated_absorpt_t_min 0.872
_olex2_refinement_description
;
1. Fixed Uiso
 At 1.2 times of:
  All C(H) groups
2.a Aromatic/amide H refined with riding coordinates:
 C5(H5), C6(H6), C9(H9), C2(H2), C3(H3), C12(H12), C15(H15), C13(H13),
 C10(H10), C14(H14), C7(H7)
;
_shelx_shelxl_version_number 2014/7
_olex2_submission_special_instructions 'No special instructions were received'

loop_
_space_group_symop_operation_xyz
'x, y, z'
'-x, y+1/2, -z+1/2'
'-x, -y, -z'
'x, -y-1/2, z-1/2'

loop_
_atom_site_label
_atom_site_type_symbol
_atom_site_fract_x
_atom_site_fract_y
_atom_site_fract_z
_atom_site_U_iso_or_equiv
_atom_site_adp_type
_atom_site_occupancy
_atom_site_site_symmetry_order
_atom_site_calc_flag
_atom_site_refinement_flags_posn
Cl1 Cl 0.18375(8) 0.07823(8) 0.46366(2) 0.0823(2) Uani 1 1 d .
N3 N 0.68632(15) 1.26567(17) 0.30323(5) 0.0409(3) Uani 1 1 d .
C1 C 0.34875(17) 0.5707(2) 0.35901(6) 0.0394(3) Uani 1 1 d .
C8 C 0.63923(17) 1.1363(2) 0.34001(6) 0.0390(3) Uani 1 1 d .
C11 C 0.81463(18) 1.4334(2) 0.38311(7) 0.0449(4) Uani 1 1 d .
C5 C 0.3292(2) 0.4124(3) 0.44957(7) 0.0549(4) Uani 1 1 d .
H5 H 0.3506 0.4076 0.4889 0.066 Uiso 1 1 calc R
C16 C 0.77352(17) 1.4144(2) 0.32410(6) 0.0404(3) Uani 1 1 d .
C6 C 0.3797(2) 0.5639(2) 0.41787(7) 0.0497(4) Uani 1 1 d .
H6 H 0.4344 0.6615 0.4359 0.060 Uiso 1 1 calc R
C9 C 0.6803(2) 1.1416(2) 0.39942(6) 0.0505(4) Uani 1 1 d .
H9 H 0.6483 1.0459 0.4238 0.061 Uiso 1 1 calc R
C4 C 0.2472(2) 0.2684(2) 0.42310(7) 0.0493(4) Uani 1 1 d .
C2 C 0.2646(2) 0.4249(2) 0.33315(7) 0.0468(4) Uani 1 1 d .
H2 H 0.2426 0.4288 0.2939 0.056 Uiso 1 1 calc R
C3 C 0.2134(2) 0.2746(2) 0.36500(7) 0.0495(4) Uani 1 1 d .
H3 H 0.1565 0.1779 0.3474 0.059 Uiso 1 1 calc R
C12 C 0.9009(2) 1.5927(3) 0.40149(8) 0.0591(5) Uani 1 1 d .
H12 H 0.9273 1.6069 0.4402 0.071 Uiso 1 1 calc R
C15 C 0.8236(2) 1.5539(2) 0.28555(8) 0.0542(4) Uani 1 1 d .
H15 H 0.7992 1.5425 0.2466 0.065 Uiso 1 1 calc R
C13 C 0.9458(2) 1.7258(3) 0.36325(9) 0.0649(5) Uani 1 1 d .
H13 H 1.0021 1.8307 0.3760 0.078 Uiso 1 1 calc R
C10 C 0.7665(2) 1.2878(3) 0.42016(7) 0.0548(4) Uani 1 1 d .
H10 H 0.7943 1.2926 0.4590 0.066 Uiso 1 1 calc R
C14 C 0.9079(2) 1.7057(3) 0.30498(9) 0.0641(5) Uani 1 1 d .
H14 H 0.9404 1.7967 0.2791 0.077 Uiso 1 1 calc R
N2 N 0.49049(15) 0.85512(17) 0.34944(5) 0.0427(3) Uani 1 1 d .
N1 N 0.39792(17) 0.72013(19) 0.32556(6) 0.0478(3) Uani 1 1 d .
C7 C 0.54080(18) 0.9852(2) 0.31651(6) 0.0425(3) Uani 1 1 d .
H7 H 0.5145 0.9832 0.2775 0.051 Uiso 1 1 calc R
H1 H 0.373(2) 0.727(3) 0.2893(8) 0.056(5) Uiso 1 1 d .

loop_
_atom_site_aniso_label
_atom_site_aniso_U_11
_atom_site_aniso_U_22
_atom_site_aniso_U_33
_atom_site_aniso_U_23
_atom_site_aniso_U_13
_atom_site_aniso_U_12
Cl1 0.1156(5) 0.0640(3) 0.0674(3) 0.0192(2) -0.0036(3) -0.0334(3)
N3 0.0458(7) 0.0400(7) 0.0369(6) 0.0031(5) -0.0040(5) -0.0007(5)
C1 0.0406(7) 0.0391(8) 0.0384(7) -0.0009(6) -0.0004(6) -0.0009(6)
C8 0.0418(7) 0.0370(7) 0.0380(7) 0.0009(6) -0.0018(6) 0.0026(6)
C11 0.0441(8) 0.0448(8) 0.0459(8) -0.0049(7) -0.0025(6) -0.0006(6)
C5 0.0646(10) 0.0601(11) 0.0399(8) 0.0068(7) -0.0112(7) -0.0123(8)
C16 0.0393(7) 0.0376(8) 0.0443(8) 0.0021(6) -0.0025(6) 0.0025(6)
C6 0.0577(9) 0.0497(9) 0.0416(8) -0.0001(7) -0.0112(7) -0.0137(7)
C9 0.0654(10) 0.0483(9) 0.0377(8) 0.0066(7) -0.0031(7) -0.0090(8)
C4 0.0561(9) 0.0444(9) 0.0476(9) 0.0060(7) 0.0021(7) -0.0065(7)
C2 0.0565(9) 0.0485(9) 0.0355(7) -0.0067(6) -0.0004(6) -0.0078(7)
C3 0.0568(9) 0.0440(9) 0.0479(9) -0.0097(7) 0.0028(7) -0.0122(7)
C12 0.0605(10) 0.0552(10) 0.0614(11) -0.0132(8) -0.0057(8) -0.0078(8)
C15 0.0547(10) 0.0514(10) 0.0565(10) 0.0137(8) -0.0078(8) -0.0053(8)
C13 0.0559(10) 0.0445(10) 0.0941(15) -0.0063(9) -0.0099(10) -0.0092(8)
C10 0.0696(11) 0.0589(10) 0.0358(8) -0.0021(7) -0.0078(7) -0.0084(8)
C14 0.0571(10) 0.0478(10) 0.0872(14) 0.0189(9) -0.0091(9) -0.0088(8)
N2 0.0481(7) 0.0380(7) 0.0418(6) -0.0011(5) -0.0041(5) -0.0039(5)
N1 0.0624(8) 0.0442(7) 0.0368(7) 0.0008(6) -0.0073(6) -0.0126(6)
C7 0.0490(8) 0.0416(8) 0.0368(7) 0.0006(6) -0.0034(6) -0.0018(6)

loop_
_atom_type_symbol
_atom_type_description
_atom_type_scat_dispersion_real
_atom_type_scat_dispersion_imag
_atom_type_scat_source
C C 0.0033 0.0016 'International Tables Vol C Tables 4.2.6.8 and 6.1.1.4'
H H 0.0000 0.0000 'International Tables Vol C Tables 4.2.6.8 and 6.1.1.4'
Cl Cl 0.1484 0.1585 'International Tables Vol C Tables 4.2.6.8 and 6.1.1.4'
N N 0.0061 0.0033 'International Tables Vol C Tables 4.2.6.8 and 6.1.1.4'

loop_
_geom_angle_atom_site_label_1
_geom_angle_atom_site_label_2
_geom_angle_atom_site_label_3
_geom_angle
C8 N3 C16 118.21(12)
C2 C1 C6 119.05(14)
N1 C1 C6 121.85(13)
N1 C1 C2 119.10(13)
N3 C8 C9 122.82(13)
N3 C8 C7 116.43(12)
C9 C8 C7 120.75(13)
C12 C11 C16 119.07(15)
C12 C11 C10 123.90(15)
C10 C11 C16 117.03(14)
C6 C5 H5 120.0
C4 C5 H5 120.0
C4 C5 C6 120.09(15)
N3 C16 C11 122.42(13)
N3 C16 C15 118.86(14)
C15 C16 C11 118.72(14)
C1 C6 H6 120.0
C5 C6 C1 120.04(14)
C5 C6 H6 120.0
C8 C9 H9 120.4
C10 C9 C8 119.13(14)
C10 C9 H9 120.4
C5 C4 Cl1 119.61(13)
C5 C4 C3 120.51(15)
C3 C4 Cl1 119.88(13)
C1 C2 H2 119.6
C3 C2 C1 120.74(14)
C3 C2 H2 119.6
C4 C3 H3 120.2
C2 C3 C4 119.57(14)
C2 C3 H3 120.2
C11 C12 H12 119.6
C13 C12 C11 120.74(17)
C13 C12 H12 119.6
C16 C15 H15 119.8
C14 C15 C16 120.45(16)
C14 C15 H15 119.8
C12 C13 H13 119.9
C12 C13 C14 120.20(17)
C14 C13 H13 119.9
C11 C10 H10 119.8
C9 C10 C11 120.32(14)
C9 C10 H10 119.8
C15 C14 C13 120.81(17)
C15 C14 H14 119.6
C13 C14 H14 119.6
C7 N2 N1 117.53(12)
C1 N1 H1 121.6(12)
N2 N1 C1 119.39(12)
N2 N1 H1 119.0(12)
C8 C7 H7 120.0
N2 C7 C8 120.04(13)
N2 C7 H7 120.0

loop_
_geom_bond_atom_site_label_1
_geom_bond_atom_site_label_2
_geom_bond_distance
Cl1 C4 1.7425(16)
N3 C8 1.3231(18)
N3 C16 1.3721(19)
C1 C6 1.391(2)
C1 C2 1.388(2)
C1 N1 1.3878(19)
C8 C9 1.420(2)
C8 C7 1.456(2)
C11 C16 1.417(2)
C11 C12 1.410(2)
C11 C10 1.413(2)
C5 H5 0.9300
C5 C6 1.380(2)
C5 C4 1.376(2)
C16 C15 1.408(2)
C6 H6 0.9300
C9 H9 0.9300
C9 C10 1.352(2)
C4 C3 1.378(2)
C2 H2 0.9300
C2 C3 1.377(2)
C3 H3 0.9300
C12 H12 0.9300
C12 C13 1.359(3)
C15 H15 0.9300
C15 C14 1.366(3)
C13 H13 0.9300
C13 C14 1.396(3)
C10 H10 0.9300
C14 H14 0.9300
N2 N1 1.3482(17)
N2 C7 1.2786(19)
N1 H1 0.866(19)
C7 H7 0.9300

loop_
_geom_torsion_atom_site_label_1
_geom_torsion_atom_site_label_2
_geom_torsion_atom_site_label_3
_geom_torsion_atom_site_label_4
_geom_torsion
Cl1 C4 C3 C2 -179.68(13)
N3 C8 C9 C10 2.3(2)
N3 C8 C7 N2 -179.87(13)
N3 C16 C15 C14 178.74(15)
C1 C2 C3 C4 -0.5(3)
C8 N3 C16 C11 0.2(2)
C8 N3 C16 C15 -179.62(14)
C8 C9 C10 C11 0.1(3)
C11 C16 C15 C14 -1.1(2)
C11 C12 C13 C14 -0.4(3)
C5 C4 C3 C2 1.0(3)
C16 N3 C8 C9 -2.4(2)
C16 N3 C8 C7 177.33(13)
C16 C11 C12 C13 -0.7(3)
C16 C11 C10 C9 -2.2(2)
C16 C15 C14 C13 -0.1(3)
C6 C1 C2 C3 -0.5(2)
C6 C1 N1 N2 5.9(2)
C6 C5 C4 Cl1 -179.87(14)
C6 C5 C4 C3 -0.6(3)
C9 C8 C7 N2 -0.1(2)
C4 C5 C6 C1 -0.5(3)
C2 C1 C6 C5 1.0(2)
C2 C1 N1 N2 -174.89(14)
C12 C11 C16 N3 -178.36(15)
C12 C11 C16 C15 1.4(2)
C12 C11 C10 C9 178.29(17)
C12 C13 C14 C15 0.8(3)
C10 C11 C16 N3 2.1(2)
C10 C11 C16 C15 -178.12(15)
C10 C11 C12 C13 178.81(17)
N1 C1 C6 C5 -179.79(16)
N1 C1 C2 C3 -179.78(15)
N1 N2 C7 C8 179.09(13)
C7 C8 C9 C10 -177.44(16)
C7 N2 N1 C1 176.24(14)
